data_7158631
loop_
_publ_author_name
'Fang, Zheng'
'Teng, Yun'
'Yang, Huilin'
'Li, Rongxing'
'Li, Qiuhong'
'You, Yi'
'Weng, Zhiqiang'

_publ_section_title
;
 Synthesis of 4-trifluoromethyl pyridazines <i>via</i> annulation of
 pyridinium ylides with trifluoroacetyl diazoester.
;
_journal_issue 17
_journal_name_full 'Organic &amp; biomolecular chemistry'
_journal_page_first 3564
_journal_page_last 3569
_journal_paper_doi 10.1039/d2ob00483f
_journal_volume 20
_journal_year 2022
_chemical_formula_moiety 'C24 H13 F3 N6 O2'
_chemical_formula_sum 'C24 H13 F3 N6 O2'
_chemical_formula_weight 474.40
_space_group_crystal_system orthorhombic
_space_group_IT_number 61
_space_group_name_Hall '-P 2ac 2ab'
_space_group_name_H-M_alt 'P b c a'
_atom_sites_solution_hydrogens geom
_atom_sites_solution_primary dual
_audit_creation_date 2022-02-25
_audit_creation_method
;
Olex2 1.3
(compiled 2020.11.12 svn.r5f609507 for OlexSys, GUI svn.r6408)
;
_audit_update_record
;
2022-02-27 deposited with the CCDC.	2022-04-06 downloaded from the CCDC.
;
_cell_angle_alpha 90
_cell_angle_beta 90
_cell_angle_gamma 90
_cell_formula_units_Z 8
_cell_length_a 15.582(3)
_cell_length_b 12.447(3)
_cell_length_c 22.472(5)
_cell_measurement_reflns_used 2636
_cell_measurement_temperature 296.15
_cell_measurement_theta_max 27.48
_cell_measurement_theta_min 2.23
_cell_volume 4358.4(17)
_computing_cell_refinement 'SAINT v8.34A (Bruker, 2013)'
_computing_data_reduction 'SAINT v8.34A (Bruker, 2013)'
_computing_molecular_graphics 'Olex2 1.3 (Dolomanov et al., 2009)'
_computing_publication_material 'Olex2 1.3 (Dolomanov et al., 2009)'
_computing_structure_refinement 'SHELXL 2018/3 (Sheldrick, 2015)'
_computing_structure_solution 'SHELXT 2018/2 (Sheldrick, 2018)'
_diffrn_ambient_temperature 296.15
_diffrn_measured_fraction_theta_full 0.999
_diffrn_measured_fraction_theta_max 0.999
_diffrn_measurement_device_type 'Bruker APEX-II CCD'
_diffrn_measurement_method '\f and \w scans'
_diffrn_radiation_type MoK\a
_diffrn_radiation_wavelength 0.71073
_diffrn_reflns_av_R_equivalents 0.1742
_diffrn_reflns_av_unetI/netI 0.1298
_diffrn_reflns_Laue_measured_fraction_full 0.999
_diffrn_reflns_Laue_measured_fraction_max 0.999
_diffrn_reflns_limit_h_max 18
_diffrn_reflns_limit_h_min -18
_diffrn_reflns_limit_k_max 14
_diffrn_reflns_limit_k_min -11
_diffrn_reflns_limit_l_max 26
_diffrn_reflns_limit_l_min -27
_diffrn_reflns_number 20284
_diffrn_reflns_point_group_measured_fraction_full 0.999
_diffrn_reflns_point_group_measured_fraction_max 0.999
_diffrn_reflns_theta_full 25.242
_diffrn_reflns_theta_max 25.349
_diffrn_reflns_theta_min 2.235
_diffrn_source_current 30.0
_diffrn_source_power 1.5
_diffrn_source_voltage 50.0
_diffrn_standards_number 0
_exptl_absorpt_coefficient_mu 0.114
_exptl_absorpt_correction_T_max 0.7456
_exptl_absorpt_correction_T_min 0.5988
_exptl_absorpt_correction_type multi-scan
_exptl_absorpt_process_details
;
SADABS-2014/5 (Bruker,2014/5) was used for absorption correction.
wR2(int) was 0.1021 before and 0.0443 after correction.
The Ratio of minimum to maximum transmission is 0.8031.
The \l/2 correction factor is 0.00150.
;
_exptl_crystal_colour colourless
_exptl_crystal_colour_primary colourless
_exptl_crystal_density_diffrn 1.446
_exptl_crystal_description block
_exptl_crystal_F_000 1936
_exptl_crystal_size_max 0.2
_exptl_crystal_size_mid 0.15
_exptl_crystal_size_min 0.1
_refine_diff_density_max 0.259
_refine_diff_density_min -0.243
_refine_diff_density_rms 0.064
_refine_ls_extinction_method none
_refine_ls_goodness_of_fit_ref 1.098
_refine_ls_hydrogen_treatment constr
_refine_ls_matrix_type full
_refine_ls_number_parameters 317
_refine_ls_number_reflns 3984
_refine_ls_number_restraints 0
_refine_ls_restrained_S_all 1.098
_refine_ls_R_factor_all 0.2218
_refine_ls_R_factor_gt 0.1079
_refine_ls_shift/su_max 0.000
_refine_ls_shift/su_mean 0.000
_refine_ls_structure_factor_coef Fsqd
_refine_ls_weighting_details 'w=1/[\s^2^(Fo^2^)+(0.0830P)^2^+7.7766P] where P=(Fo^2^+2Fc^2^)/3'
_refine_ls_weighting_scheme calc
_refine_ls_wR_factor_gt 0.2230
_refine_ls_wR_factor_ref 0.2615
_reflns_Friedel_coverage 0.000
_reflns_number_gt 1801
_reflns_number_total 3984
_reflns_threshold_expression 'I > 2\s(I)'
_cod_data_source_file d2ob00483f2.cif
_cod_data_source_block a_pl
_cod_depositor_comments 'Adding full bibliography for 7158630--7158632.cif.'
_cod_database_code 7158631
_shelx_shelxl_version_number 2018/3
_shelx_space_group_comment
;
The symmetry employed for this shelxl refinement is uniquely defined
by the following loop, which should always be used as a source of
symmetry information in preference to the above space-group names.
They are only intended as comments.
;
_shelx_estimated_absorpt_t_max 0.989
_shelx_estimated_absorpt_t_min 0.978
_olex2_refinement_description
;
1. Fixed Uiso
 At 1.2 times of:
  All C(H) groups, All C(H,H) groups
 At 1.5 times of:
  All C(H,H,H) groups
2.a Secondary CH2 refined with riding coordinates:
 C072(H07A,H07B)
2.b Aromatic/amide H refined with riding coordinates:
 C00Z(H00Z), C04H(H04H), C05E(H05E), C05K(H05K), C06B(H06B), C06T(H06T),
 C06Z(H06Z), C070(H070)
2.c Idealised Me refined as rotating group:
 C07O(H07C,H07D,H07E)
;
_olex2_submission_special_instructions 'No special instructions were received'

loop_
_space_group_symop_operation_xyz
'x, y, z'
'-x+1/2, -y, z+1/2'
'x+1/2, -y+1/2, -z'
'-x, y+1/2, -z+1/2'
'-x, -y, -z'
'x-1/2, y, -z-1/2'
'-x-1/2, y-1/2, z'
'x, -y-1/2, z-1/2'

loop_
_atom_site_label
_atom_site_type_symbol
_atom_site_fract_x
_atom_site_fract_y
_atom_site_fract_z
_atom_site_U_iso_or_equiv
_atom_site_adp_type
_atom_site_occupancy
_atom_site_site_symmetry_order
_atom_site_calc_flag
_atom_site_refinement_flags_posn
_atom_site_refinement_flags_adp
_atom_site_refinement_flags_occupancy
_atom_site_disorder_assembly
_atom_site_disorder_group
F001 F -1.0947(2) -0.5012(3) 0.97524(17) 0.0622(11) Uani 1 1 d . . . . .
F00D F -1.1646(2) -0.6443(3) 0.95197(18) 0.0700(12) Uani 1 1 d . . . . .
F00O F -1.0852(3) -0.6411(4) 1.02992(17) 0.0740(13) Uani 1 1 d . . . . .
O00A O -1.0811(3) -0.8529(4) 0.9866(2) 0.0644(14) Uani 1 1 d . . . . .
O044 O -0.9632(3) -0.8401(4) 1.0452(3) 0.0795(17) Uani 1 1 d . . . . .
N013 N -0.8942(4) -0.7692(5) 0.9335(3) 0.0651(17) Uani 1 1 d . . . . .
N015 N -0.9548(3) -0.4284(4) 0.8300(2) 0.0480(14) Uani 1 1 d . . . . .
N02B N -0.8532(3) -0.7069(4) 0.8961(3) 0.0575(16) Uani 1 1 d . . . . .
N02W N -0.4177(4) -0.6366(6) 0.7727(3) 0.080(2) Uani 1 1 d . . . . .
N036 N -0.8694(3) -0.4508(4) 0.8235(2) 0.0483(14) Uani 1 1 d . . . . .
N053 N -1.4230(4) -0.3265(5) 0.8347(3) 0.0710(19) Uani 1 1 d . . . . .
C00N C -1.0978(4) -0.4586(5) 0.8551(3) 0.0437(16) Uani 1 1 d . . . . .
C00T C -0.9717(4) -0.7386(5) 0.9544(3) 0.0464(17) Uani 1 1 d . . . . .
C00Z C -0.6048(4) -0.4977(6) 0.8150(3) 0.0550(19) Uani 1 1 d . . . . .
H00Z H -0.566053 -0.441038 0.816635 0.066 Uiso 1 1 calc R U . . .
C01R C -1.2666(4) -0.3918(6) 0.8418(3) 0.0492(17) Uani 1 1 d . . . . .
C027 C -0.9746(4) -0.5842(4) 0.8912(3) 0.0378(15) Uani 1 1 d . . . . .
C03C C -1.0905(4) -0.6071(7) 0.9725(3) 0.0564(19) Uani 1 1 d . . . . .
C03N C -1.0038(5) -0.8165(6) 1.0014(4) 0.0556(18) Uani 1 1 d . . . . .
C03P C -0.5779(4) -0.6008(6) 0.7988(3) 0.0461(17) Uani 1 1 d . . . . .
C03R C -0.4873(5) -0.6204(6) 0.7839(3) 0.061(2) Uani 1 1 d . . . . .
C04H C -0.6898(4) -0.4823(5) 0.8284(3) 0.0463(17) Uani 1 1 d . . . . .
H04H H -0.708488 -0.414163 0.839434 0.056 Uiso 1 1 calc R U . . .
C04X C -1.0063(4) -0.4914(5) 0.8601(3) 0.0420(16) Uani 1 1 d . . . . .
C054 C -0.8908(4) -0.6176(5) 0.8753(3) 0.0398(16) Uani 1 1 d . . . . .
C05E C -0.6347(4) -0.6839(5) 0.7955(3) 0.0458(17) Uani 1 1 d . . . . .
H05E H -0.615496 -0.752044 0.784954 0.055 Uiso 1 1 calc R U . . .
C05K C -1.2039(4) -0.3183(5) 0.8587(3) 0.058(2) Uani 1 1 d . . . . .
H05K H -1.218414 -0.247125 0.866119 0.069 Uiso 1 1 calc R U . . .
C05M C -0.7491(4) -0.5670(5) 0.8258(3) 0.0405(16) Uani 1 1 d . . . . .
C068 C -1.3546(5) -0.3563(6) 0.8375(3) 0.0558(19) Uani 1 1 d . . . . .
C06B C -1.2447(4) -0.4971(6) 0.8317(3) 0.0484(17) Uani 1 1 d . . . . .
H06B H -1.286565 -0.546034 0.820117 0.058 Uiso 1 1 calc R U . . .
C06O C -1.0129(4) -0.6466(5) 0.9374(3) 0.0432(16) Uani 1 1 d . . . . .
C06T C -1.1612(4) -0.5305(5) 0.8387(3) 0.0434(16) Uani 1 1 d . . . . .
H06T H -1.147287 -0.602234 0.832364 0.052 Uiso 1 1 calc R U . . .
C06Z C -0.7199(4) -0.6674(5) 0.8075(3) 0.0462(17) Uani 1 1 d . . . . .
H06Z H -0.758555 -0.723850 0.803445 0.055 Uiso 1 1 calc R U . . .
C070 C -1.1206(4) -0.3519(6) 0.8642(3) 0.059(2) Uani 1 1 d . . . . .
H070 H -1.078391 -0.302333 0.874292 0.071 Uiso 1 1 calc R U . . .
C072 C -1.1219(5) -0.9233(7) 1.0318(4) 0.085(3) Uani 1 1 d . . . . .
H07A H -1.084951 -0.983955 1.040727 0.102 Uiso 1 1 calc R U . . .
H07B H -1.132151 -0.883652 1.068225 0.102 Uiso 1 1 calc R U . . .
C07M C -0.8397(4) -0.5450(5) 0.8410(3) 0.0421(16) Uani 1 1 d . . . . .
C07O C -1.2028(6) -0.9604(10) 1.0064(4) 0.137(5) Uani 1 1 d . . . . .
H07C H -1.191764 -0.998256 0.969996 0.206 Uiso 1 1 calc R U . . .
H07D H -1.239081 -0.899695 0.998454 0.206 Uiso 1 1 calc R U . . .
H07E H -1.230822 -1.007484 1.034082 0.206 Uiso 1 1 calc R U . . .

loop_
_atom_site_aniso_label
_atom_site_aniso_U_11
_atom_site_aniso_U_22
_atom_site_aniso_U_33
_atom_site_aniso_U_23
_atom_site_aniso_U_13
_atom_site_aniso_U_12
F001 0.069(3) 0.050(3) 0.068(3) -0.008(2) 0.008(2) 0.007(2)
F00D 0.041(2) 0.088(3) 0.081(3) 0.002(3) 0.005(2) -0.010(2)
F00O 0.080(3) 0.091(3) 0.051(3) 0.003(2) 0.011(2) 0.002(2)
O00A 0.059(3) 0.069(3) 0.064(3) 0.022(3) 0.004(3) -0.022(3)
O044 0.077(4) 0.089(4) 0.073(4) 0.033(3) -0.010(3) -0.015(3)
N013 0.057(4) 0.056(4) 0.082(4) 0.023(4) 0.014(4) 0.001(3)
N015 0.041(3) 0.025(3) 0.078(4) 0.001(3) 0.003(3) 0.001(3)
N02B 0.055(3) 0.038(3) 0.080(4) 0.022(3) 0.017(3) 0.004(3)
N02W 0.041(4) 0.097(5) 0.101(5) 0.023(4) 0.005(4) 0.002(4)
N036 0.039(3) 0.036(3) 0.071(4) 0.008(3) 0.007(3) 0.002(3)
N053 0.048(4) 0.078(5) 0.087(5) -0.002(4) 0.001(4) 0.009(3)
C00N 0.046(4) 0.027(4) 0.058(4) 0.003(3) 0.006(3) 0.000(3)
C00T 0.049(4) 0.036(4) 0.053(4) 0.003(3) 0.006(4) -0.010(3)
C00Z 0.038(4) 0.056(5) 0.071(5) 0.014(4) -0.013(4) -0.012(4)
C01R 0.043(4) 0.045(4) 0.060(4) 0.009(4) -0.001(3) 0.006(4)
C027 0.043(4) 0.023(3) 0.048(4) -0.002(3) -0.001(3) -0.007(3)
C03C 0.038(4) 0.070(6) 0.061(5) 0.003(4) 0.001(4) -0.009(4)
C03N 0.053(5) 0.050(4) 0.063(5) 0.010(4) 0.006(4) -0.008(4)
C03P 0.037(4) 0.046(4) 0.056(4) 0.015(4) -0.001(3) 0.001(3)
C03R 0.051(5) 0.058(5) 0.075(5) 0.021(4) -0.005(4) -0.005(4)
C04H 0.048(4) 0.028(4) 0.064(5) 0.007(3) -0.001(3) 0.001(3)
C04X 0.039(4) 0.026(4) 0.061(4) -0.005(3) 0.005(3) -0.007(3)
C054 0.043(4) 0.020(3) 0.056(4) 0.001(3) 0.003(3) -0.006(3)
C05E 0.043(4) 0.035(4) 0.060(4) 0.006(3) 0.003(3) 0.002(3)
C05K 0.049(4) 0.038(4) 0.087(6) 0.002(4) 0.008(4) 0.005(4)
C05M 0.037(4) 0.036(4) 0.049(4) 0.013(3) 0.000(3) 0.000(3)
C068 0.043(4) 0.063(5) 0.061(5) 0.005(4) -0.002(4) 0.007(4)
C06B 0.039(4) 0.055(5) 0.052(4) -0.001(4) -0.003(3) -0.007(3)
C06O 0.041(4) 0.036(4) 0.052(4) -0.004(3) 0.002(3) -0.009(3)
C06T 0.048(4) 0.023(4) 0.059(4) -0.009(3) 0.004(3) -0.001(3)
C06Z 0.042(4) 0.036(4) 0.061(5) 0.006(3) -0.001(3) -0.010(3)
C070 0.046(4) 0.046(5) 0.085(6) 0.005(4) -0.006(4) -0.009(4)
C072 0.095(6) 0.088(6) 0.071(5) 0.029(5) 0.014(5) -0.041(5)
C07M 0.041(4) 0.032(4) 0.053(4) 0.003(3) 0.002(3) -0.008(3)
C07O 0.106(8) 0.187(12) 0.118(8) 0.056(8) -0.034(7) -0.094(8)

loop_
_atom_type_symbol
_atom_type_description
_atom_type_scat_dispersion_real
_atom_type_scat_dispersion_imag
_atom_type_scat_source
C C 0.0033 0.0016 'International Tables Vol C Tables 4.2.6.8 and 6.1.1.4'
H H 0.0000 0.0000 'International Tables Vol C Tables 4.2.6.8 and 6.1.1.4'
F F 0.0171 0.0103 'International Tables Vol C Tables 4.2.6.8 and 6.1.1.4'
N N 0.0061 0.0033 'International Tables Vol C Tables 4.2.6.8 and 6.1.1.4'
O O 0.0106 0.0060 'International Tables Vol C Tables 4.2.6.8 and 6.1.1.4'

loop_
_geom_angle_atom_site_label_1
_geom_angle_atom_site_label_2
_geom_angle_atom_site_label_3
_geom_angle
_geom_angle_site_symmetry_1
_geom_angle_site_symmetry_3
_geom_angle_publ_flag
C03N O00A C072 114.8(6) . . ?
N02B N013 C00T 119.5(6) . . ?
C04X N015 N036 121.9(5) . . ?
N013 N02B C054 120.1(5) . . ?
C07M N036 N015 119.3(5) . . ?
C06T C00N C04X 121.9(5) . . ?
C06T C00N C070 118.3(6) . . ?
C070 C00N C04X 119.7(6) . . ?
N013 C00T C03N 110.8(6) . . ?
N013 C00T C06O 124.1(6) . . ?
C06O C00T C03N 125.1(6) . . ?
C03P C00Z H00Z 120.8 . . ?
C04H C00Z H00Z 120.8 . . ?
C04H C00Z C03P 118.4(6) . . ?
C05K C01R C068 119.0(6) . . ?
C06B C01R C05K 119.8(6) . . ?
C06B C01R C068 121.2(6) . . ?
C054 C027 C04X 115.5(5) . . ?
C054 C027 C06O 114.2(5) . . ?
C06O C027 C04X 130.3(6) . . ?
F001 C03C F00D 108.8(6) . . ?
F001 C03C F00O 105.5(6) . . ?
F001 C03C C06O 112.7(6) . . ?
F00D C03C F00O 105.9(5) . . ?
F00D C03C C06O 113.5(6) . . ?
F00O C03C C06O 110.0(6) . . ?
O00A C03N C00T 110.0(6) . . ?
O044 C03N O00A 126.6(7) . . ?
O044 C03N C00T 123.4(7) . . ?
C00Z C03P C03R 119.9(6) . . ?
C05E C03P C00Z 121.1(6) . . ?
C05E C03P C03R 118.9(6) . . ?
N02W C03R C03P 179.2(8) . . ?
C00Z C04H H04H 119.3 . . ?
C00Z C04H C05M 121.4(6) . . ?
C05M C04H H04H 119.3 . . ?
N015 C04X C00N 112.5(5) . . ?
N015 C04X C027 121.4(5) . . ?
C027 C04X C00N 126.0(5) . . ?
N02B C054 C027 124.0(5) . . ?
N02B C054 C07M 117.9(6) . . ?
C027 C054 C07M 117.6(5) . . ?
C03P C05E H05E 119.9 . . ?
C03P C05E C06Z 120.3(6) . . ?
C06Z C05E H05E 119.9 . . ?
C01R C05K H05K 120.3 . . ?
C070 C05K C01R 119.4(6) . . ?
C070 C05K H05K 120.3 . . ?
C04H C05M C07M 118.7(6) . . ?
C06Z C05M C04H 118.1(5) . . ?
C06Z C05M C07M 123.1(6) . . ?
N053 C068 C01R 178.5(8) . . ?
C01R C06B H06B 119.8 . . ?
C01R C06B C06T 120.4(6) . . ?
C06T C06B H06B 119.8 . . ?
C00T C06O C027 117.5(6) . . ?
C00T C06O C03C 119.9(6) . . ?
C027 C06O C03C 122.1(6) . . ?
C00N C06T H06T 119.6 . . ?
C06B C06T C00N 120.7(6) . . ?
C06B C06T H06T 119.6 . . ?
C05E C06Z C05M 120.6(6) . . ?
C05E C06Z H06Z 119.7 . . ?
C05M C06Z H06Z 119.7 . . ?
C00N C070 H070 119.3 . . ?
C05K C070 C00N 121.4(6) . . ?
C05K C070 H070 119.3 . . ?
O00A C072 H07A 110.3 . . ?
O00A C072 H07B 110.3 . . ?
H07A C072 H07B 108.6 . . ?
C07O C072 O00A 106.9(7) . . ?
C07O C072 H07A 110.3 . . ?
C07O C072 H07B 110.3 . . ?
N036 C07M C054 121.8(6) . . ?
N036 C07M C05M 115.5(5) . . ?
C054 C07M C05M 122.7(6) . . ?
C072 C07O H07C 109.5 . . ?
C072 C07O H07D 109.5 . . ?
C072 C07O H07E 109.5 . . ?
H07C C07O H07D 109.5 . . ?
H07C C07O H07E 109.5 . . ?
H07D C07O H07E 109.5 . . ?

loop_
_geom_bond_atom_site_label_1
_geom_bond_atom_site_label_2
_geom_bond_distance
_geom_bond_site_symmetry_2
_geom_bond_publ_flag
F001 C03C 1.321(8) . ?
F00D C03C 1.327(7) . ?
F00O C03C 1.361(8) . ?
O00A C03N 1.329(8) . ?
O00A C072 1.484(8) . ?
O044 C03N 1.207(8) . ?
N013 N02B 1.310(7) . ?
N013 C00T 1.350(8) . ?
N015 N036 1.369(7) . ?
N015 C04X 1.310(7) . ?
N02B C054 1.341(7) . ?
N02W C03R 1.131(8) . ?
N036 C07M 1.320(7) . ?
N053 C068 1.131(8) . ?
C00N C04X 1.488(8) . ?
C00N C06T 1.383(8) . ?
C00N C070 1.390(9) . ?
C00T C03N 1.519(9) . ?
C00T C06O 1.367(8) . ?
C00Z H00Z 0.9300 . ?
C00Z C03P 1.398(9) . ?
C00Z C04H 1.371(8) . ?
C01R C05K 1.391(9) . ?
C01R C068 1.442(9) . ?
C01R C06B 1.373(9) . ?
C027 C04X 1.437(8) . ?
C027 C054 1.416(8) . ?
C027 C06O 1.428(8) . ?
C03C C06O 1.524(9) . ?
C03P C03R 1.472(10) . ?
C03P C05E 1.362(8) . ?
C04H H04H 0.9300 . ?
C04H C05M 1.403(8) . ?
C054 C07M 1.431(8) . ?
C05E H05E 0.9300 . ?
C05E C06Z 1.370(8) . ?
C05K H05K 0.9300 . ?
C05K C070 1.370(9) . ?
C05M C06Z 1.393(8) . ?
C05M C07M 1.478(8) . ?
C06B H06B 0.9300 . ?
C06B C06T 1.374(8) . ?
C06T H06T 0.9300 . ?
C06Z H06Z 0.9300 . ?
C070 H070 0.9300 . ?
C072 H07A 0.9700 . ?
C072 H07B 0.9700 . ?
C072 C07O 1.459(10) . ?
C07O H07C 0.9600 . ?
C07O H07D 0.9600 . ?
C07O H07E 0.9600 . ?

loop_
_geom_torsion_atom_site_label_1
_geom_torsion_atom_site_label_2
_geom_torsion_atom_site_label_3
_geom_torsion_atom_site_label_4
_geom_torsion
_geom_torsion_site_symmetry_1
_geom_torsion_site_symmetry_2
_geom_torsion_site_symmetry_3
_geom_torsion_site_symmetry_4
_geom_torsion_publ_flag
F001 C03C C06O C00T 144.7(6) . . . . ?
F001 C03C C06O C027 -27.5(9) . . . . ?
F00D C03C C06O C00T -91.1(8) . . . . ?
F00D C03C C06O C027 96.7(8) . . . . ?
F00O C03C C06O C00T 27.3(8) . . . . ?
F00O C03C C06O C027 -144.9(6) . . . . ?
N013 N02B C054 C027 0.1(10) . . . . ?
N013 N02B C054 C07M 171.8(6) . . . . ?
N013 C00T C03N O00A -125.1(6) . . . . ?
N013 C00T C03N O044 54.8(9) . . . . ?
N013 C00T C06O C027 5.3(10) . . . . ?
N013 C00T C06O C03C -167.3(6) . . . . ?
N015 N036 C07M C054 -10.3(9) . . . . ?
N015 N036 C07M C05M 173.1(5) . . . . ?
N02B N013 C00T C03N -174.4(6) . . . . ?
N02B N013 C00T C06O 2.4(10) . . . . ?
N02B C054 C07M N036 -173.7(6) . . . . ?
N02B C054 C07M C05M 2.7(9) . . . . ?
N036 N015 C04X C00N -172.9(5) . . . . ?
N036 N015 C04X C027 4.2(9) . . . . ?
C00T N013 N02B C054 -5.1(10) . . . . ?
C00Z C03P C05E C06Z 0.5(10) . . . . ?
C00Z C04H C05M C06Z -1.8(9) . . . . ?
C00Z C04H C05M C07M 179.8(6) . . . . ?
C01R C05K C070 C00N -2.0(11) . . . . ?
C01R C06B C06T C00N -1.0(10) . . . . ?
C027 C054 C07M N036 -1.4(9) . . . . ?
C027 C054 C07M C05M 174.9(6) . . . . ?
C03N O00A C072 C07O -176.5(8) . . . . ?
C03N C00T C06O C027 -178.3(6) . . . . ?
C03N C00T C06O C03C 9.1(10) . . . . ?
C03P C00Z C04H C05M -0.4(10) . . . . ?
C03P C05E C06Z C05M -2.8(10) . . . . ?
C03R C03P C05E C06Z -178.2(6) . . . . ?
C04H C00Z C03P C03R 179.7(6) . . . . ?
C04H C00Z C03P C05E 1.0(10) . . . . ?
C04H C05M C06Z C05E 3.3(9) . . . . ?
C04H C05M C07M N036 37.2(8) . . . . ?
C04H C05M C07M C054 -139.3(6) . . . . ?
C04X N015 N036 C07M 9.1(9) . . . . ?
C04X C00N C06T C06B -177.0(6) . . . . ?
C04X C00N C070 C05K 178.6(6) . . . . ?
C04X C027 C054 N02B -174.7(6) . . . . ?
C04X C027 C054 C07M 13.6(8) . . . . ?
C04X C027 C06O C00T 172.9(6) . . . . ?
C04X C027 C06O C03C -14.8(10) . . . . ?
C054 C027 C04X N015 -15.3(8) . . . . ?
C054 C027 C04X C00N 161.3(6) . . . . ?
C054 C027 C06O C00T -9.4(8) . . . . ?
C054 C027 C06O C03C 163.0(6) . . . . ?
C05K C01R C06B C06T 0.5(10) . . . . ?
C068 C01R C05K C070 178.5(6) . . . . ?
C068 C01R C06B C06T -177.0(6) . . . . ?
C06B C01R C05K C070 0.9(10) . . . . ?
C06O C00T C03N O00A 58.1(9) . . . . ?
C06O C00T C03N O044 -121.9(8) . . . . ?
C06O C027 C04X N015 162.4(6) . . . . ?
C06O C027 C04X C00N -20.9(10) . . . . ?
C06O C027 C054 N02B 7.2(9) . . . . ?
C06O C027 C054 C07M -164.5(5) . . . . ?
C06T C00N C04X N015 128.3(6) . . . . ?
C06T C00N C04X C027 -48.7(9) . . . . ?
C06T C00N C070 C05K 1.5(10) . . . . ?
C06Z C05M C07M N036 -141.1(6) . . . . ?
C06Z C05M C07M C054 42.3(9) . . . . ?
C070 C00N C04X N015 -48.7(8) . . . . ?
C070 C00N C04X C027 134.4(7) . . . . ?
C070 C00N C06T C06B 0.0(10) . . . . ?
C072 O00A C03N O044 4.6(11) . . . . ?
C072 O00A C03N C00T -175.4(6) . . . . ?
C07M C05M C06Z C05E -178.3(6) . . . . ?
